data_1535794
loop_
_publ_author_name
'Murashova, E.V.'
'Zhuravlev, V.D.'
'Velikodnyi, Yu.A.'

_publ_section_title
;
 Crystal structure of Ca1.22Cd0.78V2O7 solid solution
;
_journal_name_full 'Zhurnal Neorganicheskoi Khimii'
_journal_page_first 738
_journal_page_last 739
_journal_volume 39
_journal_year 1994
_chemical_formula_sum 'Ca1.22 Cd0.78 O7 V2'
_chemical_name_systematic 'Ca1.22 Cd0.78 (V2 O7)'
_space_group_IT_number 14
_symmetry_space_group_name_Hall '-P 2ybc'
_symmetry_space_group_name_H-M 'P 1 21/c 1'
_cell_angle_alpha 90
_cell_angle_beta 96.59
_cell_angle_gamma 90
_cell_formula_units_Z 2
_cell_length_a 4.8992
_cell_length_b 11.22
_cell_length_c 5.7143
_cell_volume 312.034
_citation_journal_id_ASTM ZNOKAQ
_cod_data_source_file Murashova_ZNOKAQ_1994_1423.cif
_cod_data_source_block Ca1.22Cd0.78O7V2
_cod_original_cell_volume 312.0341
_cod_database_code 1535794

loop_
_symmetry_equiv_pos_as_xyz
x,y,z
-x,y+1/2,-z+1/2
-x,-y,-z
x,-y-1/2,z-1/2

loop_
_atom_site_label
_atom_site_type_symbol
_atom_site_fract_x
_atom_site_fract_y
_atom_site_fract_z
_atom_site_occupancy
_atom_site_U_iso_or_equiv
Ca1 Ca+2 0.3836 0.1498 0.0994 0.61 0.0
O1 O-2 0.3905 0.6845 0.0277 1 0.0
V1 V+5 0.1472 0.6144 -0.1549 1 0.0
O4 O-2 0 0.5 0 1 0.0
O2 O-2 -0.1051 0.7074 -0.2631 1 0.0
O3 O-2 0.2919 0.5516 -0.3809 1 0.0
Cd1 Cd+2 0.3836 0.1498 0.0994 0.39 0.0
